data_9003820
loop_
_publ_author_name
'Bosi, F.'
'Agrosi, G.'
'Lucchesi, S.'
'Melchiorre, G.'
'Scandale, E.'

_publ_section_title
;
 Mn-tourmaline from island of Elba (Italy): Crystal chemistry.
 Sample: Tsl2w
;
_journal_name_full 'American Mineralogist'
_journal_page_first 1661
_journal_page_last 1668
_journal_paper_doi 10.2138/am.2005.1852
_journal_volume 90
_journal_year 2005
_chemical_compound_source 'Elba, Italy'
_chemical_formula_sum
;Al7.269 B3 Ca0.029 F0.538 H3.393 K0.009 Li0.711 Mn1.074 Na0.758 O30.462
 Si5.904 Ti0.042
;
_chemical_name_mineral Mn-foitite
_space_group_IT_number 160
_symmetry_space_group_name_Hall 'R 3 -2"'
_symmetry_space_group_name_H-M 'R 3 m :H'
_cell_angle_alpha 90
_cell_angle_beta 90
_cell_angle_gamma 120
_cell_formula_units_Z 3
_cell_length_a 15.9243
_cell_length_b 15.9243
_cell_length_c 7.1323
_cell_volume 1566.322
_database_code_amcsd 0003944
_exptl_crystal_density_diffrn 3.118
_cod_original_sg_symbol_H-M 'R 3 m'
_cod_original_formula_sum
;Na.758 Ca.029 K.009 Al7.269 Mn1.074 Li.711 Ti.042 B3 Si5.904 F.538 O30.462
 H3.393
;
_cod_database_code 9003820

loop_
_space_group_symop_operation_xyz
x,y,z
2/3+x,1/3+y,1/3+z
1/3+x,2/3+y,2/3+z
x,x-y,z
2/3+x,1/3+x-y,1/3+z
1/3+x,2/3+x-y,2/3+z
-y,-x,z
2/3-y,1/3-x,1/3+z
1/3-y,2/3-x,2/3+z
-x+y,y,z
2/3-x+y,1/3+y,1/3+z
1/3-x+y,2/3+y,2/3+z
-y,x-y,z
2/3-y,1/3+x-y,1/3+z
1/3-y,2/3+x-y,2/3+z
-x+y,-x,z
2/3-x+y,1/3-x,1/3+z
1/3-x+y,2/3-x,2/3+z

loop_
_atom_site_label
_atom_site_fract_x
_atom_site_fract_y
_atom_site_fract_z
_atom_site_occupancy
_atom_site_U_iso_or_equiv
_atom_site_type_symbol
_atom_site_attached_hydrogens
NaX 0.00000 0.00000 0.23014 0.75800 0.02270 Na 0
CaX 0.00000 0.00000 0.23014 0.02900 0.02270 Ca 0
KX 0.00000 0.00000 0.23014 0.00900 0.02270 K 0
AlY 0.12349 0.06175 0.62602 0.41300 0.00830 Al 0
MnY 0.12349 0.06175 0.62602 0.33600 0.00830 Mn 0
LiY 0.12349 0.06175 0.62602 0.23700 0.00830 Li 0
TiY 0.12349 0.06175 0.62602 0.01400 0.00830 Ti 0
AlZ 0.29780 0.26112 0.61148 0.98900 0.00480 Al 0
MnZ 0.29780 0.26112 0.61148 0.01100 0.00480 Mn 0
B 0.10982 0.21964 0.45407 1.00000 0.00460 B 0
SiT 0.19195 0.19000 0.00000 0.98400 0.00377 Si 0
AlT 0.19195 0.19000 0.00000 0.01600 0.00377 Al 0
F1W 0.00000 0.00000 0.78168 0.53800 0.06200 F 0
O-H1W 0.00000 0.00000 0.78168 0.39300 0.06200 O 1
O1W 0.00000 0.00000 0.78168 0.06900 0.06200 O 0
O2 0.06105 0.12210 0.48194 1.00000 0.01940 O 0
O3V 0.26892 0.13446 0.50987 1.00000 0.00990 O 0
O4 0.09335 0.18670 0.07076 1.00000 0.00740 O 0
O5 0.18651 0.09326 0.09263 1.00000 0.00790 O 0
O6 0.19724 0.18712 0.77553 1.00000 0.00660 O 0
O7 0.28553 0.28579 0.08038 1.00000 0.00540 O 0
O8 0.20995 0.27074 0.44136 1.00000 0.00690 O 0
H3 0.26090 0.13050 0.38670 1.00000 0.03000 H 0

loop_
_cod_changelog_entry_id
_cod_changelog_entry_author
_cod_changelog_entry_date
_cod_changelog_entry_text
1
;cod-tools version 3.8.0
Id: cif_guess_AMCSD_atom_types 9581 2023-05-17 12:35:41Z saulius
;
2023-05-23T09:14:39+03:00
;Derived atom types and hydrogen counts
from atom names that follow the AMCSD naming convention
(Wat == water, O-H == hydroxyl).
;

loop_
_cod_related_entry_id
_cod_related_entry_database
_cod_related_entry_code
1 AMCSD 0003944
